data_2100978
loop_
_publ_author_name
'Pecaut, J.'
'Le Fur, Y.'
'Masse, R.'

_publ_section_title
;
 Crystal engineering and structural investigations of the
 2-amino-5-nitropyridinium salts C~5~H~6~N~3~O~2~^+^.HSO~4~^{-^} and
 C~5~H~6~N~3~O~2~^+^.H~2~AsO~4~^{-^}
;
_journal_issue 3
_journal_name_full 'Acta Crystallographica Section B'
_journal_page_first 535
_journal_page_last 541
_journal_paper_doi 10.1107/S0108768192011431
_journal_volume 49
_journal_year 1993
_chemical_formula_sum 'C5 H8 As N3 O6'
_chemical_formula_weight 281.0
_symmetry_cell_setting orthorhombic
_symmetry_space_group_name_Hall 'P 2c -2n'
_symmetry_space_group_name_H-M 'P n a 21'
_cell_angle_alpha 90
_cell_angle_beta 90
_cell_angle_gamma 90
_cell_formula_units_Z 4
_cell_length_a 25.777(5)
_cell_length_b 6.333(2)
_cell_length_c 5.814(4)
_cell_volume 949.1(7)
_diffrn_radiation_type Ag
_diffrn_radiation_wavelength 0.5608
_exptl_absorpt_coefficient_mu 2.014
_exptl_crystal_density_diffrn 1.966
_cod_data_source_file pa0284.cif
_cod_data_source_block pa0284b
_cod_original_cell_volume 949.2(8)
_cod_original_formula_sum 'C5 H8 As1 N3 O6'
_cod_database_code 2100978

loop_
_atom_site_label
_atom_site_fract_x
_atom_site_fract_y
_atom_site_fract_z
As .211670(10) .13959(6) .250
O(1) .22340(10) -.1174(4) .2719(7)
O(2) .19370(10) .2380(7) .5137(7)
O(3) .26760(10) .2708(8) .1911(6)
O(4) .16410(10) .1910(5) .0689(6)
C(1) .3816(2) .1941(7) .3737(9)
C(2) .4141(2) .0554(6) .246(2)
C(3) .4393(2) .1246(8) .0580(10)
C(4) .4336(2) .3340(7) -.0117(9)
C(5) .4031(2) .4690(7) .1175(9)
N(1) .3557(2) .1313(6) .5591(9)
N(2) .4590(2) .4146(7) -.2151(9)
N(3) .37880(10) .3974(5) .3040(6)
O(1N2) .45200(10) .5987(6) -.2738(8)
O(2N2) .4868(2) .2907(8) -.3229(8)
H(02) .218(2) .280(10) .600(10)
H(03) .271(3) .320(10) .050(10)
H(1N1) .348(2) -.011(7) .590(10)
H(2N1) .332(2) .209(8) .620(10)
H(N3) .362(2) .492(9) .350(10)
H(C2) .415(2) -.080(7) .300(10)
H(C3) .462(2) .036(8) -.040(10)
H(C5) .403(2) .625(8) .080(10)

loop_
_geom_angle_atom_site_label_1
_geom_angle_atom_site_label_2
_geom_angle_atom_site_label_3
_geom_angle
As O(3) H(03) 115(5)
As O(2) H(02) 116(4)
O(2) As O(1) 109.6(2)
O(3) As O(1) 109.9(2)
O(4) As O(1) 112.2(2)
O(3) As O(2) 103.4(2)
O(4) As O(3) 114.0(2)
O(4) As O(2) 107.3(2)
N(3) C(1) C(2) 117.5(5)
N(3) C(1) N(1) 120.1(4)
C(2) C(1) N(1) 122.3(5)
C(1) C(2) C(3) 120.5(5)
C(1) C(2) H(C2) 115(3)
C(3) C(2) H(C2) 125(3)
C(2) C(3) C(4) 119.7(5)
C(2) C(3) H(C3) 124(4)
C(4) C(3) H(C3) 117(4)
C(3) C(4) C(5) 119.3(5)
C(3) C(4) N(2) 121.8(5)
C(5) C(4) N(2) 118.9(4)
C(4) C(5) N(3) 119.9(4)
C(4) C(5) H(C5) 119(4)
N(3) C(5) H(C5) 121(4)
C(5) N(3) C(1) 122.9(4)
C(5) N(3) H(N3) 108(5)
C(1) N(3) H(N3) 129(5)
C(1) N(1) H(1N1) 123(4)
C(1) N(1) H(2N1) 121(4)
H(1N1) N(1) H(2N1) 109(5)
C(4) N(2) O(1N2) 119.8(4)
C(4) N(2) O(2N2) 117.0(4)
O(1N2) N(2) O(2N2) 123.2(5)

loop_
_geom_bond_atom_site_label_1
_geom_bond_atom_site_label_2
_geom_bond_distance
C(1) C(2) 1.423(8)
C(1) N(3) 1.352(6)
C(1) N(1) 1.329(7)
C(2) C(3) 1.340(10)
C(2) H(C2) 0.91(4)
C(3) C(4) 1.395(7)
C(3) H(C3) 0.98(6)
C(4) C(5) 1.383(7)
C(4) N(2) 1.445(7)
C(5) N(3) 1.333(6)
C(5) H(C5) 1.01(5)
N(3) H(N3) 0.79(6)
N(1) H(1N1) 0.94(5)
N(1) H(2N1) 0.87(5)
N(2) O(1N2) 1.228(6)
N(2) O(2N2) 1.235(7)
As O(1) 1.661(3)
As O(2) 1.719(4)
As O(3) 1.698(4)
O(1) O(2) 2.762(5)
O(1) O(3) 2.750(5)
O(2) O(3) 2.681(5)
O(1) O(4) 2.748(4)
O(2) O(4) 2.713(5)
O(3) O(4) 2.807(5)
